data_4336519
loop_
_publ_author_name
'Alberto Bossi'
'Andreas F. Rausch'
'Markus J. Leitl'
'Rafa\/l Czerwieniec'
'Matthew T. Whited'
'Peter I. Djurovich'
'Hartmut Yersin'
'Mark E. Thompson'

_publ_section_title
;
 Photophysical Properties of Cyclometalated Pt(II) Complexes:
 Counterintuitive Blue Shift in Emission with an Expanded Ligand \p System
;
_journal_name_full 'Inorganic Chemistry'
_journal_page_first 12403
_journal_page_last 12415
_journal_paper_doi 10.1021/ic4011532
_journal_volume 52
_journal_year 2013
_chemical_formula_sum 'C24 H27 N O2 Pt'
_chemical_formula_weight 556.56
_chemical_name_systematic
; 
 ? 
;
_space_group_IT_number 19
_symmetry_cell_setting orthorhombic
_symmetry_space_group_name_Hall 'P 2ac 2ab'
_symmetry_space_group_name_H-M 'P 21 21 21'
_atom_sites_solution_hydrogens geom
_atom_sites_solution_primary direct
_atom_sites_solution_secondary difmap
_audit_creation_method SHELXL-97
_cell_angle_alpha 90.00
_cell_angle_beta 90.00
_cell_angle_gamma 90.00
_cell_formula_units_Z 4
_cell_length_a 12.6435(6)
_cell_length_b 12.6465(6)
_cell_length_c 13.0440(6)
_cell_measurement_temperature 133(2)
_cell_volume 2085.68(17)
_computing_cell_refinement 'Bruker SMART'
_computing_data_collection 'Bruker SMART'
_computing_data_reduction 'Bruker SAINT V6.45A'
_computing_molecular_graphics 'Bruker SHELXTL'
_computing_publication_material 'Bruker SHELXTL'
_computing_structure_refinement 'SHELXL 2012-4 (Sheldrick, 2012)'
_computing_structure_solution 'SHELXS-97 (Sheldrick, 1990)'
_diffrn_ambient_temperature 133(2)
_diffrn_measured_fraction_theta_full 0.994
_diffrn_measured_fraction_theta_max 0.994
_diffrn_measurement_device_type 'Bruker APEX'
_diffrn_measurement_method 'phi- and omega-scan'
_diffrn_radiation_monochromator graphite
_diffrn_radiation_source 'fine-focus sealed tube'
_diffrn_radiation_type MoK\a
_diffrn_radiation_wavelength 0.71073
_diffrn_reflns_av_R_equivalents 0.0347
_diffrn_reflns_av_sigmaI/netI 0.0439
_diffrn_reflns_limit_h_max 16
_diffrn_reflns_limit_h_min -16
_diffrn_reflns_limit_k_max 11
_diffrn_reflns_limit_k_min -16
_diffrn_reflns_limit_l_max 16
_diffrn_reflns_limit_l_min -16
_diffrn_reflns_number 12881
_diffrn_reflns_theta_full 27.50
_diffrn_reflns_theta_max 27.50
_diffrn_reflns_theta_min 2.24
_exptl_absorpt_coefficient_mu 6.746
_exptl_absorpt_correction_T_max 0.96
_exptl_absorpt_correction_T_min 0.57
_exptl_absorpt_correction_type multi-scan
_exptl_absorpt_process_details 'Bruker SADABS V2.10'
_exptl_crystal_colour yellow
_exptl_crystal_density_diffrn 1.772
_exptl_crystal_description plate
_exptl_crystal_F_000 1088
_exptl_crystal_size_max 0.30
_exptl_crystal_size_mid 0.20
_exptl_crystal_size_min 0.15
_refine_diff_density_max 1.194
_refine_diff_density_min -0.548
_refine_diff_density_rms 0.084
_refine_ls_abs_structure_details 'Flack H D (1983), Acta Cryst. A39, 876-881'
_refine_ls_abs_structure_Flack -0.002(9)
_refine_ls_extinction_method none
_refine_ls_goodness_of_fit_ref 1.004
_refine_ls_hydrogen_treatment constr
_refine_ls_matrix_type full
_refine_ls_number_parameters 259
_refine_ls_number_reflns 4655
_refine_ls_number_restraints 0
_refine_ls_restrained_S_all 1.004
_refine_ls_R_factor_all 0.0288
_refine_ls_R_factor_gt 0.0245
_refine_ls_shift/su_max 0.002
_refine_ls_shift/su_mean 0.000
_refine_ls_structure_factor_coef Fsqd
_refine_ls_weighting_details 'calc w=1/[\s^2^(Fo^2^)+(0.0043P)^2^+0.0000P] where P=(Fo^2^+2Fc^2^)/3'
_refine_ls_weighting_scheme calc
_refine_ls_wR_factor_gt 0.0464
_refine_ls_wR_factor_ref 0.0477
_reflns_number_gt 4295
_reflns_number_total 4655
_reflns_threshold_expression >2sigma(I)
_cod_data_source_file ic4011532_si_002_3.cif
_cod_data_source_block ab04
_cod_database_code 4336519

loop_
_symmetry_equiv_pos_as_xyz
'x, y, z'
'-x+1/2, -y, z+1/2'
'-x, y+1/2, -z+1/2'
'x+1/2, -y+1/2, -z'

loop_
_atom_site_label
_atom_site_type_symbol
_atom_site_fract_x
_atom_site_fract_y
_atom_site_fract_z
_atom_site_U_iso_or_equiv
_atom_site_adp_type
_atom_site_occupancy
_atom_site_symmetry_multiplicity
_atom_site_calc_flag
_atom_site_refinement_flags
C1 C 1.0862(4) 0.9392(4) 0.0463(3) 0.0380(11) Uani 1 1 d .
H1 H 1.0620 1.0089 0.0324 0.046 Uiso 1 1 calc R
C2 C 1.1914(4) 0.9129(5) 0.0261(4) 0.0480(14) Uani 1 1 d .
H2 H 1.2375 0.9652 -0.0013 0.058 Uiso 1 1 calc R
C3 C 1.2294(4) 0.8142(5) 0.0449(4) 0.0505(14) Uani 1 1 d .
H3 H 1.3016 0.7984 0.0314 0.061 Uiso 1 1 calc R
C4 C 1.1624(4) 0.7354(4) 0.0842(3) 0.0418(12) Uani 1 1 d .
C5 C 1.0578(3) 0.7663(4) 0.1044(3) 0.0357(11) Uani 1 1 d .
C6 C 0.9845(4) 0.6922(4) 0.1464(3) 0.0356(11) Uani 1 1 d .
C7 C 1.0137(4) 0.5873(4) 0.1653(3) 0.0416(12) Uani 1 1 d .
C8 C 0.9353(5) 0.5204(4) 0.2051(3) 0.0462(13) Uani 1 1 d .
H8 H 0.9513 0.4484 0.2190 0.055 Uiso 1 1 calc R
C9 C 0.8373(4) 0.5580(4) 0.2237(3) 0.0454(13) Uani 1 1 d .
H9 H 0.7850 0.5118 0.2508 0.055 Uiso 1 1 calc R
C10 C 0.8108(4) 0.6638(4) 0.2038(3) 0.0401(12) Uani 1 1 d .
H10 H 0.7413 0.6882 0.2183 0.048 Uiso 1 1 calc R
C11 C 0.8831(3) 0.7316(3) 0.1644(3) 0.0250(9) Uani 1 1 d .
C12 C 1.1917(4) 0.6280(5) 0.1057(3) 0.0524(14) Uani 1 1 d .
H12 H 1.2620 0.6055 0.0921 0.063 Uiso 1 1 calc R
C13 C 1.1216(4) 0.5579(4) 0.1449(3) 0.0517(14) Uani 1 1 d .
H13 H 1.1442 0.4878 0.1593 0.062 Uiso 1 1 calc R
C14 C 0.6528(4) 0.9666(4) 0.1588(3) 0.0341(11) Uani 1 1 d .
C15 C 0.6834(3) 1.0659(3) 0.1248(4) 0.0388(10) Uani 1 1 d .
H15 H 0.6300 1.1188 0.1246 0.047 Uiso 1 1 calc R
C16 C 0.7835(4) 1.0977(4) 0.0909(3) 0.0338(11) Uani 1 1 d .
C17 C 0.8039(4) 1.2118(4) 0.0591(3) 0.0365(11) Uani 1 1 d .
C18 C 0.9211(4) 1.2360(4) 0.0561(4) 0.0521(14) Uani 1 1 d .
H18A H 0.9319 1.3082 0.0309 0.078 Uiso 1 1 calc R
H18B H 0.9566 1.1860 0.0103 0.078 Uiso 1 1 calc R
H18C H 0.9507 1.2296 0.1253 0.078 Uiso 1 1 calc R
C19 C 0.7483(4) 1.2903(4) 0.1304(5) 0.0593(14) Uani 1 1 d .
H19A H 0.7720 1.2786 0.2010 0.089 Uiso 1 1 calc R
H19B H 0.6716 1.2797 0.1263 0.089 Uiso 1 1 calc R
H19C H 0.7657 1.3626 0.1095 0.089 Uiso 1 1 calc R
C20 C 0.7571(4) 1.2268(4) -0.0501(4) 0.0508(14) Uani 1 1 d .
H20A H 0.7622 1.3014 -0.0699 0.076 Uiso 1 1 calc R
H20B H 0.6827 1.2050 -0.0503 0.076 Uiso 1 1 calc R
H20C H 0.7968 1.1835 -0.0991 0.076 Uiso 1 1 calc R
C21 C 0.5373(4) 0.9461(4) 0.1923(4) 0.0379(11) Uani 1 1 d .
C22 C 0.5227(4) 0.9935(5) 0.3000(4) 0.0489(13) Uani 1 1 d .
H22A H 0.4498 0.9820 0.3230 0.073 Uiso 1 1 calc R
H22B H 0.5373 1.0696 0.2977 0.073 Uiso 1 1 calc R
H22C H 0.5717 0.9593 0.3478 0.073 Uiso 1 1 calc R
C23 C 0.4602(3) 1.0016(5) 0.1195(4) 0.0570(14) Uani 1 1 d .
H23A H 0.4725 0.9769 0.0493 0.086 Uiso 1 1 calc R
H23B H 0.4715 1.0782 0.1228 0.086 Uiso 1 1 calc R
H23C H 0.3874 0.9852 0.1398 0.086 Uiso 1 1 calc R
C24 C 0.5135(4) 0.8282(4) 0.1937(4) 0.0521(14) Uani 1 1 d .
H24A H 0.5269 0.7984 0.1256 0.078 Uiso 1 1 calc R
H24B H 0.4392 0.8171 0.2122 0.078 Uiso 1 1 calc R
H24C H 0.5591 0.7933 0.2441 0.078 Uiso 1 1 calc R
N1 N 1.0177(3) 0.8670(3) 0.0853(3) 0.0411(9) Uani 1 1 d .
O1 O 0.8642(3) 1.0373(2) 0.0826(2) 0.0354(7) Uani 1 1 d .
O2 O 0.7128(2) 0.8851(3) 0.1675(2) 0.0342(7) Uani 1 1 d .
Pt1 Pt 0.867124(11) 0.882695(12) 0.125007(14) 0.03122(5) Uani 1 1 d .

loop_
_atom_site_aniso_label
_atom_site_aniso_U_11
_atom_site_aniso_U_22
_atom_site_aniso_U_33
_atom_site_aniso_U_23
_atom_site_aniso_U_13
_atom_site_aniso_U_12
C1 0.042(3) 0.042(3) 0.030(2) 0.003(2) 0.000(2) 0.001(2)
C2 0.038(3) 0.069(4) 0.038(3) -0.005(3) 0.008(2) -0.004(3)
C3 0.037(3) 0.077(4) 0.037(3) -0.003(3) 0.010(2) 0.013(3)
C4 0.039(3) 0.061(3) 0.025(2) -0.003(2) 0.0017(19) 0.013(2)
C5 0.039(2) 0.044(3) 0.024(3) -0.003(2) -0.0032(19) 0.009(2)
C6 0.050(3) 0.037(2) 0.020(2) -0.0027(19) -0.0034(19) 0.010(2)
C7 0.058(3) 0.041(3) 0.026(2) 0.000(2) -0.005(2) 0.017(2)
C8 0.075(4) 0.036(3) 0.028(2) 0.005(2) -0.005(2) 0.014(3)
C9 0.064(4) 0.042(3) 0.031(2) 0.008(2) -0.001(2) 0.001(3)
C10 0.044(3) 0.044(3) 0.032(2) -0.003(2) -0.004(2) 0.009(2)
C11 0.027(2) 0.025(2) 0.0227(18) -0.0004(16) -0.0053(16) 0.0030(17)
C12 0.053(3) 0.069(4) 0.035(3) 0.000(3) 0.007(2) 0.035(3)
C13 0.073(4) 0.051(3) 0.031(3) 0.003(2) -0.005(3) 0.034(3)
C14 0.037(3) 0.038(2) 0.028(2) -0.0004(19) -0.0007(19) 0.006(2)
C15 0.040(2) 0.037(2) 0.039(2) 0.007(3) 0.005(3) 0.0051(18)
C16 0.039(3) 0.031(3) 0.031(2) 0.002(2) 0.0002(18) 0.001(2)
C17 0.043(3) 0.031(2) 0.035(2) 0.006(2) 0.006(2) -0.001(2)
C18 0.051(3) 0.039(3) 0.067(4) 0.014(3) -0.003(3) -0.014(3)
C19 0.085(4) 0.034(3) 0.059(3) 0.003(3) 0.017(4) 0.001(3)
C20 0.065(4) 0.046(3) 0.041(3) 0.010(3) -0.004(3) -0.006(3)
C21 0.030(3) 0.049(3) 0.035(3) 0.003(2) 0.009(2) -0.001(2)
C22 0.048(3) 0.058(3) 0.040(3) -0.002(3) 0.011(2) -0.001(3)
C23 0.031(2) 0.084(4) 0.056(3) 0.024(4) 0.003(3) 0.000(2)
C24 0.041(3) 0.049(3) 0.066(4) -0.003(3) 0.012(3) -0.006(3)
N1 0.046(2) 0.046(2) 0.0322(19) -0.0062(19) -0.0013(16) 0.004(2)
O1 0.0344(17) 0.0321(16) 0.0397(16) 0.0035(13) 0.0049(16) 0.0046(16)
O2 0.0311(16) 0.0340(17) 0.0376(15) 0.0039(16) 0.0026(12) 0.0015(16)
Pt1 0.03100(8) 0.03091(8) 0.03176(8) -0.00015(9) -0.00007(8) 0.00325(7)

loop_
_atom_type_symbol
_atom_type_description
_atom_type_scat_dispersion_real
_atom_type_scat_dispersion_imag
_atom_type_scat_source
C C 0.0033 0.0016 'International Tables Vol C Tables 4.2.6.8 and 6.1.1.4'
H H 0.0000 0.0000 'International Tables Vol C Tables 4.2.6.8 and 6.1.1.4'
N N 0.0061 0.0033 'International Tables Vol C Tables 4.2.6.8 and 6.1.1.4'
O O 0.0106 0.0060 'International Tables Vol C Tables 4.2.6.8 and 6.1.1.4'
Pt Pt -1.7033 8.3905 'International Tables Vol C Tables 4.2.6.8 and 6.1.1.4'

loop_
_geom_angle_atom_site_label_1
_geom_angle_atom_site_label_2
_geom_angle_atom_site_label_3
_geom_angle
N1 C1 C2 121.2(5)
N1 C1 H1 119.4
C2 C1 H1 119.4
C3 C2 C1 121.4(5)
C3 C2 H2 119.3
C1 C2 H2 119.3
C2 C3 C4 120.3(5)
C2 C3 H3 119.9
C4 C3 H3 119.9
C5 C4 C3 116.1(5)
C5 C4 C12 118.0(5)
C3 C4 C12 125.9(5)
N1 C5 C4 124.3(5)
N1 C5 C6 115.6(4)
C4 C5 C6 120.1(4)
C11 C6 C7 123.5(5)
C11 C6 C5 115.3(4)
C7 C6 C5 121.2(4)
C6 C7 C8 116.8(5)
C6 C7 C13 117.5(5)
C8 C7 C13 125.7(5)
C9 C8 C7 120.2(5)
C9 C8 H8 119.9
C7 C8 H8 119.9
C8 C9 C10 121.5(5)
C8 C9 H9 119.3
C10 C9 H9 119.3
C11 C10 C9 120.8(5)
C11 C10 H10 119.6
C9 C10 H10 119.6
C10 C11 C6 117.3(4)
C10 C11 Pt1 129.6(3)
C6 C11 Pt1 113.1(3)
C13 C12 C4 121.6(4)
C13 C12 H12 119.2
C4 C12 H12 119.2
C12 C13 C7 121.5(4)
C12 C13 H13 119.3
C7 C13 H13 119.3
O2 C14 C15 126.1(4)
O2 C14 C21 113.5(4)
C15 C14 C21 120.4(4)
C14 C15 C16 127.8(4)
C14 C15 H15 116.1
C16 C15 H15 116.1
O1 C16 C15 125.2(4)
O1 C16 C17 114.1(4)
C15 C16 C17 120.7(4)
C18 C17 C16 111.4(4)
C18 C17 C19 109.5(4)
C16 C17 C19 111.8(4)
C18 C17 C20 109.0(4)
C16 C17 C20 107.5(4)
C19 C17 C20 107.6(4)
C17 C18 H18A 109.5
C17 C18 H18B 109.5
H18A C18 H18B 109.5
C17 C18 H18C 109.5
H18A C18 H18C 109.5
H18B C18 H18C 109.5
C17 C19 H19A 109.5
C17 C19 H19B 109.5
H19A C19 H19B 109.5
C17 C19 H19C 109.5
H19A C19 H19C 109.5
H19B C19 H19C 109.5
C17 C20 H20A 109.5
C17 C20 H20B 109.5
H20A C20 H20B 109.5
C17 C20 H20C 109.5
H20A C20 H20C 109.5
H20B C20 H20C 109.5
C24 C21 C23 109.3(4)
C24 C21 C22 110.4(4)
C23 C21 C22 108.2(4)
C24 C21 C14 110.7(4)
C23 C21 C14 110.4(4)
C22 C21 C14 107.8(4)
C21 C22 H22A 109.5
C21 C22 H22B 109.5
H22A C22 H22B 109.5
C21 C22 H22C 109.5
H22A C22 H22C 109.5
H22B C22 H22C 109.5
C21 C23 H23A 109.5
C21 C23 H23B 109.5
H23A C23 H23B 109.5
C21 C23 H23C 109.5
H23A C23 H23C 109.5
H23B C23 H23C 109.5
C21 C24 H24A 109.5
C21 C24 H24B 109.5
H24A C24 H24B 109.5
C21 C24 H24C 109.5
H24A C24 H24C 109.5
H24B C24 H24C 109.5
C1 N1 C5 116.7(4)
C1 N1 Pt1 130.0(3)
C5 N1 Pt1 113.2(3)
C16 O1 Pt1 124.5(3)
C14 O2 Pt1 123.8(3)
N1 Pt1 C11 82.72(16)
N1 Pt1 O2 175.06(16)
C11 Pt1 O2 92.39(15)
N1 Pt1 O1 92.47(15)
C11 Pt1 O1 175.15(15)
O2 Pt1 O1 92.42(14)

loop_
_geom_bond_atom_site_label_1
_geom_bond_atom_site_label_2
_geom_bond_distance
C1 N1 1.357(6)
C1 C2 1.397(6)
C1 H1 0.9500
C2 C3 1.361(8)
C2 H2 0.9500
C3 C4 1.404(7)
C3 H3 0.9500
C4 C5 1.404(6)
C4 C12 1.436(7)
C5 N1 1.393(6)
C5 C6 1.428(6)
C6 C11 1.394(6)
C6 C7 1.399(6)
C7 C8 1.402(7)
C7 C13 1.439(7)
C8 C9 1.350(7)
C8 H8 0.9500
C9 C10 1.403(7)
C9 H9 0.9500
C10 C11 1.355(6)
C10 H10 0.9500
C11 Pt1 1.990(4)
C12 C13 1.353(7)
C12 H12 0.9500
C13 H13 0.9500
C14 O2 1.284(5)
C14 C15 1.388(6)
C14 C21 1.546(6)
C15 C16 1.399(6)
C15 H15 0.9500
C16 O1 1.279(5)
C16 C17 1.524(6)
C17 C18 1.514(7)
C17 C19 1.531(6)
C17 C20 1.554(6)
C18 H18A 0.9800
C18 H18B 0.9800
C18 H18C 0.9800
C19 H19A 0.9800
C19 H19B 0.9800
C19 H19C 0.9800
C20 H20A 0.9800
C20 H20B 0.9800
C20 H20C 0.9800
C21 C24 1.521(7)
C21 C23 1.531(6)
C21 C22 1.538(6)
C22 H22A 0.9800
C22 H22B 0.9800
C22 H22C 0.9800
C23 H23A 0.9800
C23 H23B 0.9800
C23 H23C 0.9800
C24 H24A 0.9800
C24 H24B 0.9800
C24 H24C 0.9800
N1 Pt1 1.983(4)
O1 Pt1 2.032(3)
O2 Pt1 2.029(3)
